data_2000481
loop_
_publ_author_name
'Rodier, N.'
'Robert, J.-M.'
'Leblois, D.'
'Le Baut, G.'

_publ_section_title
;
 Structure cristalline d'un <i>N</i>-azaarylphtalimide \`a activit\'e
 anti-inflammatoire, le
 2-(4,6-dim\'ethylpyridin-2-yl)-2,3-dihydro-1<i>H</i>-isoindole-1,3-dione
;
_journal_issue 11
_journal_name_full 'Acta Crystallographica Section C'
_journal_page_first 2053
_journal_page_last 2054
_journal_paper_doi 10.1107/S0108270192002415
_journal_volume 48
_journal_year 1992
_chemical_formula_sum 'C15 H12 N2 O2'
_chemical_formula_weight 252.3
_space_group_IT_number 2
_space_group_name_Hall '-P 1'
_space_group_name_H-M_alt 'P -1'
_symmetry_cell_setting triclinic
_symmetry_space_group_name_Hall '-P 1'
_symmetry_space_group_name_H-M 'P -1'
_cell_angle_alpha 88.780(10)
_cell_angle_beta 119.255(6)
_cell_angle_gamma 103.803(7)
_cell_formula_units_Z 2
_cell_length_a 7.7464(4)
_cell_length_b 12.2140(10)
_cell_length_c 7.8813(9)
_cell_volume 627.78(11)
_diffrn_radiation_type Cu
_diffrn_radiation_wavelength 1.5418
_exptl_absorpt_coefficient_mu 0.70
_exptl_crystal_density_diffrn 1.334
_exptl_crystal_F_000 264
_cod_data_source_file pa0274.cif
_cod_data_source_block pa0274a
_cod_original_cell_volume 627.8(2)
_cod_database_code 2000481

loop_
_space_group_symop_id
_space_group_symop_operation_xyz
1 x,y,z
2 -x,-y,-z

loop_
_atom_site_label
_atom_site_fract_x
_atom_site_fract_y
_atom_site_fract_z
N(1) .2403(2) .70660(10) .0099(2)
C(2) .3608(2) .6642(2) .1689(2)
C(3) .3763(2) .5545(2) .1755(2)
C(4) .2565(2) .4810(2) .0037(3)
C(5) .1306(3) .5237(2) -.1619(3)
C(6) .1246(3) .6357(2) -.1564(2)
N(7) .4769(2) .74330(10) .3435(2)
C(8) .6266(2) .8431(2) .3690(2)
C(9) .6771(2) .90760(10) .5518(2)
C(1O) .8118(3) 1.0124(2) .6428(3)
C(11) .8210(3) 1.0544(2) .8097(3)
C(12) .7019(3) .9932(2) .8842(3)
C(13) .5706(3) .8870(2) .7946(2)
C(14) .5604(2) .8464(2) .6265(2)
C(15) .4304(3) .7396(2) .4945(2)
O(16) .3093(2) .66270(10) .5084(2)
C(17) .2639(3) .3593(2) .0004(3)
C(18) -.0119(3) .6847(2) -.3325(3)
O(19) .6956(2) .86570(10) .2615(2)
H(3) .467(4) .529(2) .296(3)
H(5) .046(4) .474(2) -.289(4)
H(1O) .896(4) 1.055(2) .588(4)
H(11) .913(4) 1.128(3) .880(4)
H(12) .712(4) 1.025(2) 1.005(4)
H(13) .488(4) .841(2) .848(4)
H(17') .201(4) .316(3) .067(4)
H(17") .405(4) .354(3) .106(4)
H(17`) .228(4) .325(3) -.119(4)
H(18') .026(5) .697(3) -.426(5)
H(18") -.057(5) .750(3) -.306(5)
H(18`) -.136(5) .633(3) -.404(5)

loop_
_geom_angle_atom_site_label_1
_geom_angle_atom_site_label_2
_geom_angle_atom_site_label_3
_geom_angle
C(2) N(1) C(6) 117.0(2)
N(1) C(2) C(3) 125.20(10)
N(1) C(2) N(7) 114.4(2)
C(3) C(2) N(7) 120.40(10)
C(2) C(3) C(4) 117.90(10)
C(3) C(4) C(5) 117.5(2)
C(3) C(4) C(17) 120.9(2)
C(5) C(4) C(17) 121.6(2)
C(4) C(5) C(6) 121.0(2)
N(1) C(6) C(5) 121.4(2)
N(1) C(6) C(18) 116.1(2)
C(5) C(6) C(18) 122.5(2)
C(2) N(7) C(8) 124.3(2)
C(2) N(7) C(15) 123.30(10)
C(8) N(7) C(15) 111.60(10)
N(7) C(8) C(9) 105.5(2)
N(7) C(8) O(19) 124.7(2)
C(9) C(8) O(19) 129.8(2)
C(8) C(9) C(1O) 129.8(2)
C(8) C(9) C(14) 108.70(10)
C(1O) C(9) C(14) 121.5(2)
C(9) C(1O) C(11) 117.1(2)
C(1O) C(11) C(12) 121.5(2)
C(11) C(12) C(13) 121.0(2)
C(12) C(13) C(14) 117.0(2)
C(9) C(14) C(13) 121.8(2)
C(9) C(14) C(15) 108.3(2)
C(13) C(14) C(15) 129.8(2)
N(7) C(15) C(14) 105.9(2)
N(7) C(15) O(16) 124.8(2)
C(14) C(15) O(16) 129.4(2)

loop_
_geom_bond_atom_site_label_1
_geom_bond_atom_site_label_2
_geom_bond_distance
C(3) H(3) 0.97(2)
C(5) H(5) 1.00(2)
C(1O) H(1O) 0.99(3)
C(11) H(11) 0.98(3)
C(12) H(12) 1.00(3)
C(13) H(13) 0.99(3)
C(17) H(17') 0.95(4)
C(17) H(17") 1.02(3)
C(17) H(17`) 0.92(3)
C(18) H(18') 0.92(4)
C(18) H(18") 1.01(4)
C(18) H(18`) 0.91(3)
N(1) C(2) 1.331(2)
N(1) C(6) 1.342(2)
C(2) C(3) 1.370(3)
C(2) N(7) 1.438(2)
C(3) C(4) 1.388(2)
C(4) C(5) 1.377(2)
C(4) C(17) 1.503(3)
C(5) C(6) 1.382(3)
C(6) C(18) 1.495(3)
N(7) C(8) 1.407(2)
N(7) C(15) 1.399(3)
C(8) C(9) 1.483(3)
C(8) O(19) 1.201(3)
C(9) C(1O) 1.382(2)
C(9) C(14) 1.379(3)
C(1O) C(11) 1.385(4)
C(11) C(12) 1.391(3)
C(12) C(13) 1.387(2)
C(13) C(14) 1.384(3)
C(14) C(15) 1.484(2)
C(15) O(16) 1.204(3)
